data_7235787
loop_
_publ_author_name
'Li, Chuan'
'Liang, Lixuan'
'Wang, Kai'
'Bian, Chengming'
'Zhang, Jun'
'Zhou, Zhiming'

_publ_section_title
;
 Polynitro-substituted bispyrazoles: a new family of high-performance
 energetic materials
;
_journal_issue 42
_journal_name_full 'J. Mater. Chem. A'
_journal_page_first 18097
_journal_paper_doi 10.1039/C4TA03865G
_journal_volume 2
_journal_year 2014
_chemical_formula_sum 'C8 H9 N15 O8'
_chemical_formula_weight 443.30
_space_group_IT_number 14
_space_group_name_Hall '-P 2yn'
_space_group_name_H-M_alt 'P 1 21/n 1'
_symmetry_cell_setting monoclinic
_symmetry_space_group_name_H-M 'P 1 21/n 1'
_atom_sites_solution_hydrogens difmap
_atom_sites_solution_primary direct
_atom_sites_solution_secondary difmap
_audit_creation_method SHELXL-97
_cell_angle_alpha 90.00
_cell_angle_beta 90.668(2)
_cell_angle_gamma 90.00
_cell_formula_units_Z 4
_cell_length_a 13.012(3)
_cell_length_b 6.3771(12)
_cell_length_c 19.435(4)
_cell_measurement_reflns_used 5699
_cell_measurement_temperature 153(2)
_cell_measurement_theta_max 29.131
_cell_measurement_theta_min 1.894
_cell_volume 1612.6(6)
_computing_cell_refinement 'CrystalClear (Rigaku Inc., 2008)'
_computing_data_collection 'CrystalClear (Rigaku Inc., 2008)'
_computing_data_reduction 'CrystalClear (Rigaku Inc., 2008)'
_computing_structure_refinement 'SHELXL-97 (Sheldrick, 1997)'
_computing_structure_solution 'SHELXS-97 (Sheldrick, 1990)'
_diffrn_ambient_temperature 153(2)
_diffrn_detector_area_resol_mean 28.5714
_diffrn_measured_fraction_theta_full 0.978
_diffrn_measured_fraction_theta_max 0.978
_diffrn_measurement_device_type AFC10/Saturn724+
_diffrn_measurement_method 'phi and omega scans'
_diffrn_radiation_monochromator graphite
_diffrn_radiation_source 'Rotating Anode'
_diffrn_radiation_type MoK\a
_diffrn_radiation_wavelength 0.71073
_diffrn_reflns_av_R_equivalents 0.0244
_diffrn_reflns_av_sigmaI/netI 0.0261
_diffrn_reflns_limit_h_max 13
_diffrn_reflns_limit_h_min -17
_diffrn_reflns_limit_k_max 8
_diffrn_reflns_limit_k_min -8
_diffrn_reflns_limit_l_max 26
_diffrn_reflns_limit_l_min -26
_diffrn_reflns_number 13543
_diffrn_reflns_theta_full 29.14
_diffrn_reflns_theta_max 29.14
_diffrn_reflns_theta_min 1.89
_diffrn_standards_decay_% 0
_diffrn_standards_interval_count 0
_diffrn_standards_interval_time 0
_diffrn_standards_number 0
_exptl_absorpt_coefficient_mu 0.162
_exptl_absorpt_correction_type none
_exptl_crystal_colour Yellow
_exptl_crystal_density_diffrn 1.826
_exptl_crystal_density_method 'not measured'
_exptl_crystal_description Prism
_exptl_crystal_F_000 904
_exptl_crystal_size_max 0.43
_exptl_crystal_size_mid 0.39
_exptl_crystal_size_min 0.32
_refine_diff_density_max 0.354
_refine_diff_density_min -0.225
_refine_diff_density_rms 0.052
_refine_ls_extinction_coef 0.0076(18)
_refine_ls_extinction_expression Fc^*^=kFc[1+0.001xFc^2^\l^3^/sin(2\q)]^-1/4^
_refine_ls_extinction_method SHELXL
_refine_ls_goodness_of_fit_ref 1.003
_refine_ls_hydrogen_treatment X,Y,Z,Ueq
_refine_ls_matrix_type full
_refine_ls_number_parameters 317
_refine_ls_number_reflns 4245
_refine_ls_number_restraints 0
_refine_ls_restrained_S_all 1.003
_refine_ls_R_factor_all 0.0443
_refine_ls_R_factor_gt 0.0392
_refine_ls_shift/su_max 0.001
_refine_ls_shift/su_mean 0.000
_refine_ls_structure_factor_coef Fsqd
_refine_ls_weighting_details 'calc w=1/[\s^2^(Fo^2^)+(0.0596P)^2^+0.5890P] where P=(Fo^2^+2Fc^2^)/3'
_refine_ls_weighting_scheme calc
_refine_ls_wR_factor_gt 0.1017
_refine_ls_wR_factor_ref 0.1062
_reflns_number_gt 3891
_reflns_number_total 4245
_reflns_threshold_expression >2sigma(I)
_cod_data_source_file c4ta03865g2.cif
_cod_data_source_block bo2480
_cod_depositor_comments
;
The following automatic conversions were performed:

data item '_symmetry_cell_setting' value 'Monoclinic' was changed to
'monoclinic' in accordance with the
/home/saulius/struct/COD-crude-data/automatic-downloads/DataCite-retrospective/RSC/depositions/lib/dictionaries/cif_core.dic
dictionary named 'cif_core.dic' version 2.4.2 last updated on
2011-04-26.

Automatic conversion script
Id: cif_fix_values 6909 2019-04-08 15:41:33Z antanas 
;
_cod_original_sg_symbol_H-M P2(1)/n
_cod_database_code 7235787

loop_
_symmetry_equiv_pos_as_xyz
'x, y, z'
'-x+1/2, y+1/2, -z+1/2'
'-x, -y, -z'
'x-1/2, -y-1/2, z-1/2'

loop_
_atom_site_label
_atom_site_type_symbol
_atom_site_fract_x
_atom_site_fract_y
_atom_site_fract_z
_atom_site_U_iso_or_equiv
_atom_site_adp_type
_atom_site_occupancy
_atom_site_symmetry_multiplicity
_atom_site_calc_flag
O1 O 0.71706(8) 1.12946(16) 0.44529(5) 0.0236(2) Uani 1 1 d
O2 O 0.60869(7) 0.89598(16) 0.48120(5) 0.0236(2) Uani 1 1 d
O3 O 0.89105(8) 0.92084(18) 0.75456(5) 0.0275(2) Uani 1 1 d
O4 O 0.72826(8) 0.84675(17) 0.76087(5) 0.0259(2) Uani 1 1 d
O5 O 0.37585(9) 1.07784(19) 0.73364(6) 0.0344(3) Uani 1 1 d
O6 O 0.28733(7) 0.80913(19) 0.69673(5) 0.0290(3) Uani 1 1 d
O7 O 0.71178(7) 0.51303(16) 0.56430(5) 0.0236(2) Uani 1 1 d
O8 O 0.56765(8) 0.33898(16) 0.55371(6) 0.0285(2) Uani 1 1 d
N1 N 0.16412(9) 0.4754(2) 0.55563(6) 0.0229(3) Uani 1 1 d
N2 N 0.18150(9) 0.28772(19) 0.59127(6) 0.0229(2) Uani 1 1 d
N3 N 0.03560(8) 0.44050(18) 0.62181(5) 0.0178(2) Uani 1 1 d
N4 N -0.05374(9) 0.4980(2) 0.65668(6) 0.0211(2) Uani 1 1 d
N5 N 0.03565(9) 0.7405(2) 0.54889(6) 0.0246(3) Uani 1 1 d
N6 N 0.08654(9) 0.12692(19) 0.68143(6) 0.0212(2) Uani 1 1 d
N7 N 0.83678(8) 1.06418(17) 0.55713(5) 0.0171(2) Uani 1 1 d
N8 N 0.86957(8) 1.03367(18) 0.62256(5) 0.0174(2) Uani 1 1 d
N9 N 0.60788(8) 0.83335(17) 0.63127(5) 0.0154(2) Uani 1 1 d
N10 N 0.54048(8) 0.94710(18) 0.66626(5) 0.0180(2) Uani 1 1 d
N11 N 0.39533(9) 0.4826(2) 0.62537(7) 0.0254(3) Uani 1 1 d
N12 N 0.68471(8) 1.00831(18) 0.48859(5) 0.0173(2) Uani 1 1 d
N13 N 0.80497(8) 0.90208(18) 0.72894(5) 0.0179(2) Uani 1 1 d
N14 N 0.36709(9) 0.9124(2) 0.70144(6) 0.0230(3) Uani 1 1 d
N15 N 0.61803(8) 0.49171(18) 0.57386(6) 0.0184(2) Uani 1 1 d
C1 C 0.07713(10) 0.5661(2) 0.57338(6) 0.0191(3) Uani 1 1 d
C2 C 0.10263(9) 0.2729(2) 0.63185(6) 0.0179(3) Uani 1 1 d
C3 C 0.73975(9) 0.9953(2) 0.55297(6) 0.0154(2) Uani 1 1 d
C4 C 0.70491(9) 0.9184(2) 0.61552(6) 0.0151(2) Uani 1 1 d
C5 C 0.79136(9) 0.9484(2) 0.65709(6) 0.0152(2) Uani 1 1 d
C6 C 0.45549(9) 0.8312(2) 0.66729(6) 0.0177(3) Uani 1 1 d
C7 C 0.46398(9) 0.6366(2) 0.63290(6) 0.0175(3) Uani 1 1 d
C8 C 0.56522(9) 0.6462(2) 0.60981(6) 0.0157(2) Uani 1 1 d
H4A H -0.0395(16) 0.515(3) 0.7018(11) 0.041(5) Uiso 1 1 d
H6A H 0.0218(16) 0.079(3) 0.6844(10) 0.033(5) Uiso 1 1 d
H4B H -0.0983(14) 0.395(3) 0.6523(9) 0.028(5) Uiso 1 1 d
H5A H -0.0178(17) 0.793(3) 0.5725(11) 0.042(5) Uiso 1 1 d
H11A H 0.3368(17) 0.492(3) 0.6474(11) 0.042(6) Uiso 1 1 d
H11B H 0.4138(16) 0.369(3) 0.6062(11) 0.039(6) Uiso 1 1 d
H6B H 0.1307(16) 0.031(3) 0.6847(10) 0.033(5) Uiso 1 1 d
H5B H 0.0750(16) 0.816(3) 0.5193(11) 0.040(5) Uiso 1 1 d
H1 H 0.2056(16) 0.519(3) 0.5235(10) 0.036(5) Uiso 1 1 d

loop_
_atom_site_aniso_label
_atom_site_aniso_U_11
_atom_site_aniso_U_22
_atom_site_aniso_U_33
_atom_site_aniso_U_23
_atom_site_aniso_U_13
_atom_site_aniso_U_12
O1 0.0282(5) 0.0226(5) 0.0201(4) 0.0062(4) 0.0006(4) -0.0026(4)
O2 0.0198(4) 0.0278(5) 0.0233(5) -0.0006(4) -0.0029(4) -0.0078(4)
O3 0.0223(5) 0.0376(6) 0.0224(5) -0.0005(4) -0.0065(4) -0.0023(4)
O4 0.0252(5) 0.0318(6) 0.0208(5) 0.0040(4) 0.0067(4) -0.0037(4)
O5 0.0311(6) 0.0324(6) 0.0401(6) -0.0047(5) 0.0134(5) 0.0090(5)
O6 0.0133(4) 0.0456(7) 0.0281(5) 0.0114(5) 0.0039(4) -0.0002(4)
O7 0.0167(4) 0.0237(5) 0.0306(5) -0.0045(4) 0.0073(4) -0.0014(4)
O8 0.0249(5) 0.0193(5) 0.0413(6) -0.0098(4) -0.0007(4) -0.0052(4)
N1 0.0184(5) 0.0235(6) 0.0270(6) 0.0006(5) 0.0094(4) -0.0010(4)
N2 0.0176(5) 0.0219(6) 0.0293(6) -0.0010(5) 0.0064(4) -0.0008(4)
N3 0.0145(5) 0.0200(6) 0.0191(5) -0.0003(4) 0.0053(4) 0.0000(4)
N4 0.0166(5) 0.0239(6) 0.0229(5) 0.0001(4) 0.0086(4) 0.0013(5)
N5 0.0223(5) 0.0249(7) 0.0267(6) 0.0051(5) 0.0093(4) 0.0010(5)
N6 0.0180(5) 0.0201(6) 0.0256(6) 0.0013(4) 0.0000(4) -0.0007(5)
N7 0.0150(5) 0.0184(6) 0.0178(5) 0.0000(4) 0.0015(4) -0.0009(4)
N8 0.0143(5) 0.0207(6) 0.0171(5) -0.0004(4) 0.0016(4) -0.0020(4)
N9 0.0121(5) 0.0174(5) 0.0168(5) -0.0023(4) 0.0031(3) -0.0007(4)
N10 0.0145(5) 0.0219(6) 0.0175(5) -0.0015(4) 0.0035(4) 0.0014(4)
N11 0.0167(5) 0.0246(7) 0.0350(7) 0.0032(5) 0.0013(5) -0.0061(5)
N12 0.0173(5) 0.0177(5) 0.0169(5) -0.0010(4) 0.0004(4) 0.0007(4)
N13 0.0184(5) 0.0183(6) 0.0171(5) -0.0015(4) 0.0006(4) -0.0004(4)
N14 0.0163(5) 0.0313(7) 0.0216(5) 0.0064(5) 0.0048(4) 0.0046(5)
N15 0.0171(5) 0.0172(6) 0.0209(5) -0.0007(4) 0.0015(4) -0.0006(4)
C1 0.0160(5) 0.0227(7) 0.0185(5) -0.0018(5) 0.0032(4) -0.0030(5)
C2 0.0145(5) 0.0185(6) 0.0207(6) -0.0037(5) 0.0010(4) -0.0019(5)
C3 0.0147(5) 0.0155(6) 0.0161(5) -0.0001(4) 0.0010(4) -0.0006(4)
C4 0.0117(5) 0.0159(6) 0.0177(5) -0.0015(4) 0.0018(4) -0.0007(4)
C5 0.0139(5) 0.0159(6) 0.0159(5) -0.0006(4) 0.0011(4) -0.0006(4)
C6 0.0126(5) 0.0239(7) 0.0167(5) 0.0021(5) 0.0025(4) 0.0013(5)
C7 0.0132(5) 0.0211(7) 0.0182(5) 0.0048(5) 0.0000(4) -0.0014(5)
C8 0.0132(5) 0.0163(6) 0.0177(5) -0.0002(4) 0.0013(4) -0.0018(4)

loop_
_atom_type_symbol
_atom_type_description
_atom_type_scat_dispersion_real
_atom_type_scat_dispersion_imag
_atom_type_scat_source
C C 0.0033 0.0016 'International Tables Vol C Tables 4.2.6.8 and 6.1.1.4'
H H 0.0000 0.0000 'International Tables Vol C Tables 4.2.6.8 and 6.1.1.4'
N N 0.0061 0.0033 'International Tables Vol C Tables 4.2.6.8 and 6.1.1.4'
O O 0.0106 0.0060 'International Tables Vol C Tables 4.2.6.8 and 6.1.1.4'

loop_
_geom_angle_atom_site_label_1
_geom_angle_atom_site_label_2
_geom_angle_atom_site_label_3
_geom_angle
C1 N1 N2 112.29(11)
C1 N1 H1 125.6(13)
N2 N1 H1 121.9(13)
C2 N2 N1 103.72(11)
C1 N3 C2 107.29(10)
C1 N3 N4 121.45(11)
C2 N3 N4 130.93(11)
N3 N4 H4A 109.8(14)
N3 N4 H4B 107.9(12)
H4A N4 H4B 108.0(18)
C1 N5 H5A 116.3(14)
C1 N5 H5B 116.2(13)
H5A N5 H5B 124.5(19)
C2 N6 H6A 115.6(12)
C2 N6 H6B 116.3(14)
H6A N6 H6B 112.5(18)
C3 N7 N8 107.28(10)
C5 N8 N7 107.24(10)
N10 N9 C8 111.16(10)
N10 N9 C4 119.86(11)
C8 N9 C4 128.70(10)
C6 N10 N9 104.94(10)
C7 N11 H11A 118.5(14)
C7 N11 H11B 118.9(14)
H11A N11 H11B 121(2)
O1 N12 O2 124.90(11)
O1 N12 C3 117.68(11)
O2 N12 C3 117.42(10)
O3 N13 O4 124.37(11)
O3 N13 C5 118.45(11)
O4 N13 C5 117.18(10)
O6 N14 O5 124.66(12)
O6 N14 C6 116.96(12)
O5 N14 C6 118.37(12)
O8 N15 O7 123.83(11)
O8 N15 C8 116.96(11)
O7 N15 C8 119.21(11)
N1 C1 N5 128.46(13)
N1 C1 N3 105.83(12)
N5 C1 N3 125.69(12)
N2 C2 N6 127.39(13)
N2 C2 N3 110.84(12)
N6 C2 N3 121.63(11)
N7 C3 C4 112.31(11)
N7 C3 N12 119.59(11)
C4 C3 N12 128.10(11)
C5 C4 C3 100.93(10)
C5 C4 N9 130.28(11)
C3 C4 N9 128.79(11)
N8 C5 C4 112.24(11)
N8 C5 N13 118.97(11)
C4 C5 N13 128.79(11)
N10 C6 C7 114.25(11)
N10 C6 N14 118.61(12)
C7 C6 N14 127.14(12)
N11 C7 C8 128.97(13)
N11 C7 C6 129.92(12)
C8 C7 C6 101.10(11)
N9 C8 N15 124.36(11)
N9 C8 C7 108.55(11)
N15 C8 C7 127.03(12)

loop_
_geom_bond_atom_site_label_1
_geom_bond_atom_site_label_2
_geom_bond_distance
O1 N12 1.2210(14)
O2 N12 1.2283(14)
O3 N13 1.2263(14)
O4 N13 1.2331(14)
O5 N14 1.2315(18)
O6 N14 1.2314(16)
O7 N15 1.2436(14)
O8 N15 1.2352(15)
N1 C1 1.3206(17)
N1 N2 1.3997(18)
N1 H1 0.88(2)
N2 C2 1.3050(16)
N3 C1 1.3533(16)
N3 C2 1.3917(17)
N3 N4 1.4013(14)
N4 H4A 0.90(2)
N4 H4B 0.88(2)
N5 C1 1.3226(19)
N5 H5A 0.90(2)
N5 H5B 0.91(2)
N6 C2 1.3580(17)
N6 H6A 0.90(2)
N6 H6B 0.84(2)
N7 C3 1.3384(16)
N7 N8 1.3507(14)
N8 C5 1.3408(16)
N9 N10 1.3310(14)
N9 C8 1.3790(16)
N9 C4 1.4111(15)
N10 C6 1.3304(17)
N11 C7 1.3347(18)
N11 H11A 0.88(2)
N11 H11B 0.85(2)
N12 C3 1.4369(16)
N13 C5 1.4362(16)
N14 C6 1.4315(16)
N15 C8 1.3935(16)
C3 C4 1.3914(16)
C4 C5 1.3905(16)
C6 C7 1.4145(19)
C7 C8 1.3979(16)

loop_
_geom_torsion_atom_site_label_1
_geom_torsion_atom_site_label_2
_geom_torsion_atom_site_label_3
_geom_torsion_atom_site_label_4
_geom_torsion
C1 N1 N2 C2 -1.30(15)
C3 N7 N8 C5 -0.55(14)
C8 N9 N10 C6 0.40(13)
C4 N9 N10 C6 174.80(11)
N2 N1 C1 N5 -177.97(13)
N2 N1 C1 N3 0.56(15)
C2 N3 C1 N1 0.37(14)
N4 N3 C1 N1 174.56(12)
C2 N3 C1 N5 178.96(13)
N4 N3 C1 N5 -6.8(2)
N1 N2 C2 N6 -174.24(13)
N1 N2 C2 N3 1.49(14)
C1 N3 C2 N2 -1.24(15)
N4 N3 C2 N2 -174.68(13)
C1 N3 C2 N6 174.78(12)
N4 N3 C2 N6 1.3(2)
N8 N7 C3 C4 0.45(15)
N8 N7 C3 N12 180.00(11)
O1 N12 C3 N7 -18.99(18)
O2 N12 C3 N7 160.80(12)
O1 N12 C3 C4 160.49(13)
O2 N12 C3 C4 -19.73(19)
N7 C3 C4 C5 -0.15(14)
N12 C3 C4 C5 -179.66(12)
N7 C3 C4 N9 179.99(12)
N12 C3 C4 N9 0.5(2)
N10 N9 C4 C5 75.98(18)
C8 N9 C4 C5 -110.72(16)
N10 N9 C4 C3 -104.20(15)
C8 N9 C4 C3 69.10(19)
N7 N8 C5 C4 0.48(15)
N7 N8 C5 N13 -179.10(11)
C3 C4 C5 N8 -0.21(14)
N9 C4 C5 N8 179.65(12)
C3 C4 C5 N13 179.32(12)
N9 C4 C5 N13 -0.8(2)
O3 N13 C5 N8 -7.80(18)
O4 N13 C5 N8 171.82(12)
O3 N13 C5 C4 172.70(13)
O4 N13 C5 C4 -7.7(2)
N9 N10 C6 C7 -0.01(14)
N9 N10 C6 N14 -179.69(10)
O6 N14 C6 N10 174.32(11)
O5 N14 C6 N10 -6.22(18)
O6 N14 C6 C7 -5.32(19)
O5 N14 C6 C7 174.15(13)
N10 C6 C7 N11 178.45(13)
N14 C6 C7 N11 -1.9(2)
N10 C6 C7 C8 -0.36(14)
N14 C6 C7 C8 179.29(12)
N10 N9 C8 N15 -177.98(11)
C4 N9 C8 N15 8.2(2)
N10 N9 C8 C7 -0.64(14)
C4 N9 C8 C7 -174.42(11)
O8 N15 C8 N9 -174.89(12)
O7 N15 C8 N9 5.68(18)
O8 N15 C8 C7 8.27(19)
O7 N15 C8 C7 -171.17(12)
N11 C7 C8 N9 -178.25(13)
C6 C7 C8 N9 0.57(13)
N11 C7 C8 N15 -1.0(2)
C6 C7 C8 N15 177.82(12)
